data_4517035
loop_
_publ_author_name
'Braga, Dario'
'd&#x2019;Agostino, Simone'
'Grepioni, Fabrizia'

_publ_section_title
;
 Co-Crystals and Salts Obtained from Dinitrogen Bases and
 1,2,3,4-Cyclobutane Tetracarboxylic Acid and the Use of the Latter As a
 Template for Solid-State Photocyclization Reactions
;
_journal_issue 10
_journal_name_full 'Crystal Growth &amp; Design'
_journal_page_first 4880
_journal_paper_doi 10.1021/cg300716q
_journal_volume 12
_journal_year 2012
_chemical_formula_sum 'C20 H24 N2 O10'
_chemical_formula_weight 452.41
_space_group_IT_number 2
_space_group_name_Hall '-P 1'
_space_group_name_H-M_alt 'P -1'
_symmetry_cell_setting triclinic
_symmetry_space_group_name_H-M 'P -1'
_atom_sites_solution_hydrogens geom
_atom_sites_solution_primary direct
_atom_sites_solution_secondary difmap
_audit_creation_method SHELXL-97
_cell_angle_alpha 73.720(9)
_cell_angle_beta 81.906(8)
_cell_angle_gamma 67.038(11)
_cell_formula_units_Z 1
_cell_length_a 7.1418(8)
_cell_length_b 7.6788(9)
_cell_length_c 10.5822(9)
_cell_measurement_reflns_used 1276
_cell_measurement_temperature 293(2)
_cell_measurement_theta_max 29.1094
_cell_measurement_theta_min 2.9663
_cell_volume 512.60(10)
_computing_structure_refinement 'SHELXL-97 (Sheldrick, 1997)'
_computing_structure_solution 'SHELXS-97 (Sheldrick, 1990)'
_diffrn_ambient_temperature 293(2)
_diffrn_measured_fraction_theta_full 0.988
_diffrn_measured_fraction_theta_max 0.823
_diffrn_radiation_monochromator graphite
_diffrn_radiation_source 'fine-focus sealed tube'
_diffrn_radiation_type MoK\a
_diffrn_radiation_wavelength 0.71073
_diffrn_reflns_av_R_equivalents 0.0271
_diffrn_reflns_av_sigmaI/netI 0.1076
_diffrn_reflns_limit_h_max 8
_diffrn_reflns_limit_h_min -9
_diffrn_reflns_limit_k_max 10
_diffrn_reflns_limit_k_min -10
_diffrn_reflns_limit_l_max 14
_diffrn_reflns_limit_l_min -8
_diffrn_reflns_number 4122
_diffrn_reflns_theta_full 25.00
_diffrn_reflns_theta_max 29.18
_diffrn_reflns_theta_min 2.97
_exptl_absorpt_coefficient_mu 0.119
_exptl_absorpt_correction_T_max 1.00000
_exptl_absorpt_correction_T_min 0.84417
_exptl_absorpt_correction_type multi-scan
_exptl_absorpt_process_details
;
CrysAlis RED, Oxford Diffraction Ltd.,
Version 1.171.33.31 (release 08-01-2009 CrysAlis171 .NET)
(compiled Jan  8 2009,16:24:04)
Empirical absorption correction using spherical harmonics,
 implemented in SCALE3 ABSPACK scaling algorithm.
;
_exptl_crystal_colour COLOURLESS
_exptl_crystal_density_diffrn 1.466
_exptl_crystal_density_method 'not measured'
_exptl_crystal_description PRISM
_exptl_crystal_F_000 238
_exptl_crystal_size_max 0.10
_exptl_crystal_size_mid 0.09
_exptl_crystal_size_min 0.08
_refine_diff_density_max 0.215
_refine_diff_density_min -0.162
_refine_diff_density_rms 0.038
_refine_ls_extinction_coef 0.025(4)
_refine_ls_extinction_expression Fc^*^=kFc[1+0.001xFc^2^\l^3^/sin(2\q)]^-1/4^
_refine_ls_extinction_method SHELXL
_refine_ls_goodness_of_fit_ref 0.748
_refine_ls_hydrogen_treatment mixed
_refine_ls_matrix_type full
_refine_ls_number_parameters 156
_refine_ls_number_reflns 2286
_refine_ls_number_restraints 0
_refine_ls_restrained_S_all 0.748
_refine_ls_R_factor_all 0.1100
_refine_ls_R_factor_gt 0.0411
_refine_ls_shift/su_max 0.000
_refine_ls_shift/su_mean 0.000
_refine_ls_structure_factor_coef Fsqd
_refine_ls_weighting_details 'calc w=1/[\s^2^(Fo^2^)+(0.0365P)^2^+0.0000P] where P=(Fo^2^+2Fc^2^)/3'
_refine_ls_weighting_scheme calc
_refine_ls_wR_factor_gt 0.0678
_refine_ls_wR_factor_ref 0.0768
_reflns_number_gt 1147
_reflns_number_total 2286
_reflns_threshold_expression >2sigma(I)
_cod_data_source_file 1-2-3abc-4-5-6.CIF
_cod_data_source_block 1
_cod_depositor_comments
;
The following automatic conversions were performed:

data item '_symmetry_cell_setting' value 'Triclinic' was changed to
'triclinic' in accordance with the
/home/saulius/struct/COD-crude-data/automatic-downloads/DataCite-retrospective/ACS/depositions/lib/dictionaries/cif_core.dic
dictionary named 'cif_core.dic' version 2.4.2 last updated on
2011-04-26.

Automatic conversion script
Id: cif_fix_values 6909 2019-04-08 15:41:33Z antanas 
;
_cod_original_cell_volume 512.60(9)
_cod_original_sg_symbol_H-M P-1
_cod_database_code 4517035

loop_
_symmetry_equiv_pos_as_xyz
'x, y, z'
'-x, -y, -z'

loop_
_atom_site_label
_atom_site_type_symbol
_atom_site_fract_x
_atom_site_fract_y
_atom_site_fract_z
_atom_site_U_iso_or_equiv
_atom_site_adp_type
_atom_site_occupancy
_atom_site_symmetry_multiplicity
_atom_site_calc_flag
_atom_site_refinement_flags
C1A C 0.3579(3) 0.3401(3) 0.99699(18) 0.0319(5) Uani 1 1 d .
C2A C 0.1534(3) 0.5002(2) 0.99184(15) 0.0261(4) Uani 1 1 d .
H2A H 0.1702 0.6244 0.9808 0.031 Uiso 1 1 calc R
C3A C -0.00270(18) 0.52677(17) 0.89092(11) 0.0255(4) Uani 1 1 d .
H3A H -0.0511 0.6593 0.8338 0.031 Uiso 1 1 calc R
C4A C 0.05869(18) 0.37291(17) 0.81348(11) 0.0268(4) Uani 1 1 d R
O1A O 0.4286(2) 0.2196(2) 1.09625(13) 0.0605(5) Uani 1 1 d .
O2A O 0.4575(2) 0.3470(2) 0.88186(12) 0.0438(4) Uani 1 1 d .
H20A H 0.585(3) 0.243(3) 0.8891(17) 0.053 Uiso 1 1 d .
O3A O 0.10821(19) 0.19828(16) 0.87724(11) 0.0353(4) Uani 1 1 d .
O4A O 0.0548(2) 0.42654(17) 0.68982(11) 0.0425(4) Uani 1 1 d .
N1B N 0.1955(2) 0.1067(2) 0.59772(14) 0.0310(4) Uani 1 1 d .
C3B C 0.3525(3) -0.2285(2) 0.50815(16) 0.0299(5) Uani 1 1 d .
C1B C 0.2717(3) -0.0665(3) 0.68270(17) 0.0349(5) Uani 1 1 d .
H1B H 0.2723 -0.0730 0.7717 0.042 Uiso 1 1 calc R
C2B C 0.3489(3) -0.2349(3) 0.64059(17) 0.0361(5) Uani 1 1 d .
H2B H 0.3994 -0.3546 0.7014 0.043 Uiso 1 1 calc R
C4B C 0.2742(3) -0.0443(3) 0.42238(17) 0.0359(5) Uani 1 1 d .
H4B H 0.2753 -0.0330 0.3325 0.043 Uiso 1 1 calc R
C5B C 0.1958(3) 0.1198(3) 0.46925(16) 0.0345(5) Uani 1 1 d .
H5B H 0.1422 0.2417 0.4111 0.041 Uiso 1 1 calc R
C6B C 0.4348(3) -0.4076(3) 0.45529(17) 0.0417(6) Uani 1 1 d .
H6B1 H 0.3206 -0.4295 0.4320 0.050 Uiso 1 1 calc R
H6B2 H 0.5136 -0.3811 0.3748 0.050 Uiso 1 1 calc R
H1N H 0.133(3) 0.236(3) 0.6303(18) 0.060(6) Uiso 1 1 d .
O1W O 0.8069(2) 0.0628(2) 0.87762(13) 0.0416(4) Uani 1 1 d .
H1W H 0.821(3) -0.025(3) 0.944(2) 0.062 Uiso 1 1 d .
H2W H 0.919(3) 0.102(3) 0.8707(19) 0.062 Uiso 1 1 d .

loop_
_atom_site_aniso_label
_atom_site_aniso_U_11
_atom_site_aniso_U_22
_atom_site_aniso_U_33
_atom_site_aniso_U_23
_atom_site_aniso_U_13
_atom_site_aniso_U_12
C1A 0.0331(13) 0.0347(11) 0.0297(11) -0.0132(9) -0.0026(9) -0.0102(10)
C2A 0.0332(12) 0.0228(10) 0.0231(9) -0.0083(8) -0.0027(8) -0.0087(9)
C3A 0.0343(11) 0.0178(9) 0.0211(9) -0.0044(8) -0.0055(8) -0.0049(8)
C4A 0.0308(12) 0.0227(10) 0.0254(10) -0.0083(9) -0.0045(8) -0.0053(9)
O1A 0.0452(10) 0.0730(11) 0.0321(8) -0.0033(8) -0.0087(7) 0.0069(8)
O2A 0.0356(9) 0.0419(9) 0.0343(8) -0.0046(7) 0.0053(7) 0.0008(7)
O3A 0.0522(10) 0.0203(7) 0.0296(7) -0.0050(6) -0.0041(6) -0.0093(6)
O4A 0.0698(10) 0.0278(8) 0.0205(7) -0.0085(6) -0.0072(6) -0.0045(7)
N1B 0.0402(10) 0.0211(9) 0.0297(9) -0.0117(7) -0.0048(7) -0.0041(8)
C3B 0.0347(12) 0.0243(10) 0.0284(10) -0.0111(9) -0.0004(9) -0.0056(9)
C1B 0.0472(14) 0.0260(11) 0.0258(10) -0.0111(9) -0.0066(9) -0.0027(10)
C2B 0.0491(14) 0.0229(11) 0.0256(10) -0.0062(8) -0.0055(9) -0.0004(9)
C4B 0.0530(14) 0.0277(11) 0.0221(10) -0.0081(9) -0.0050(9) -0.0072(10)
C5B 0.0474(14) 0.0229(10) 0.0271(10) -0.0042(9) -0.0068(9) -0.0060(9)
C6B 0.0585(15) 0.0258(10) 0.0352(12) -0.0170(9) -0.0038(10) -0.0024(10)
O1W 0.0423(9) 0.0410(9) 0.0370(9) -0.0059(7) -0.0027(7) -0.0127(8)

loop_
_atom_type_symbol
_atom_type_description
_atom_type_scat_dispersion_real
_atom_type_scat_dispersion_imag
_atom_type_scat_source
C C 0.0033 0.0016 'International Tables Vol C Tables 4.2.6.8 and 6.1.1.4'
H H 0.0000 0.0000 'International Tables Vol C Tables 4.2.6.8 and 6.1.1.4'
N N 0.0061 0.0033 'International Tables Vol C Tables 4.2.6.8 and 6.1.1.4'
O O 0.0106 0.0060 'International Tables Vol C Tables 4.2.6.8 and 6.1.1.4'

loop_
_geom_angle_atom_site_label_1
_geom_angle_atom_site_label_2
_geom_angle_atom_site_label_3
_geom_angle
_geom_angle_site_symmetry_1
_geom_angle_site_symmetry_3
O1A C1A O2A 122.94(17) . .
O1A C1A C2A 123.97(17) . .
O2A C1A C2A 113.05(16) . .
C1A C2A C3A 116.62(14) . 2_567
C1A C2A C3A 119.20(13) . .
C3A C2A C3A 91.48(11) 2_567 .
C4A C3A C2A 113.79(8) . 2_567
C4A C3A C2A 116.57(7) . .
C2A C3A C2A 88.52(11) 2_567 .
O3A C4A O4A 123.60(11) . .
O3A C4A C3A 117.60(7) . .
O4A C4A C3A 118.79(7) . .
C1B N1B C5B 120.63(16) . .
C2B C3B C4B 116.77(16) . .
C2B C3B C6B 123.32(16) . .
C4B C3B C6B 119.91(15) . .
N1B C1B C2B 120.83(16) . .
C1B C2B C3B 120.58(17) . .
C5B C4B C3B 120.58(16) . .
N1B C5B C4B 120.59(17) . .
C6B C6B C3B 116.59(18) 2_646 .

loop_
_geom_bond_atom_site_label_1
_geom_bond_atom_site_label_2
_geom_bond_distance
_geom_bond_site_symmetry_2
C1A O1A 1.206(2) .
C1A O2A 1.320(2) .
C1A C2A 1.493(2) .
C2A C3A 1.547(2) 2_567
C2A C3A 1.5687(18) .
C3A C4A 1.5156 .
C3A C2A 1.547(2) 2_567
C4A O3A 1.2523(15) .
C4A O4A 1.2578(15) .
N1B C1B 1.333(2) .
N1B C5B 1.335(2) .
C3B C2B 1.385(2) .
C3B C4B 1.394(2) .
C3B C6B 1.503(2) .
C1B C2B 1.368(2) .
C4B C5B 1.368(2) .
C6B C6B 1.497(3) 2_646
